data_4313065
loop_
_publ_author_name
'Thirumanavelan Gandhi'
'Munirathinam Nethaji'
'Balaji R. Jagirdar'

_publ_section_title
;
 Novel Double Insertion of Carbon Disulfide into Two Ru-H Bonds of
 [(dppm)2Ru(H)2] (dppm = Ph2PCH2PPh2): Synthesis and Crystal Structure of
 a Methanedithiolate Complex
;
_journal_name_full 'Inorganic Chemistry'
_journal_page_first 667
_journal_page_last 669
_journal_paper_doi 10.1021/ic0260320
_journal_volume 42
_journal_year 2003
_chemical_formula_moiety 'C58 H54 P4 Ru S2'
_chemical_formula_sum 'C58 H54 P4 Ru S2'
_chemical_formula_weight 1040.08
_chemical_name_systematic
;
 ?
;
_space_group_IT_number 2
_symmetry_cell_setting triclinic
_symmetry_space_group_name_Hall '-P 1'
_symmetry_space_group_name_H-M 'P -1'
_atom_sites_solution_hydrogens geom
_atom_sites_solution_primary direct
_atom_sites_solution_secondary difmap
_audit_creation_method SHELXL-97
_cell_angle_alpha 85.2780(10)
_cell_angle_beta 78.8770(10)
_cell_angle_gamma 61.7960(10)
_cell_formula_units_Z 2
_cell_length_a 13.7210(9)
_cell_length_b 14.2316(9)
_cell_length_c 14.9978(10)
_cell_measurement_reflns_used 3478
_cell_measurement_temperature 293(2)
_cell_measurement_theta_max 21.50
_cell_measurement_theta_min 2.38
_cell_volume 2532.3(3)
_computing_cell_refinement 'BRUKER SMART'
_computing_data_collection 'BRUKER SMART'
_computing_data_reduction 'BRUKER SAINT'
_computing_molecular_graphics Ortep-3
_computing_publication_material 'Wingx publication routines (Farrugia, 1999)'
_computing_structure_refinement 'SHELXL-97 (Sheldrick, 1997)'
_computing_structure_solution SHELXS-97
_diffrn_ambient_temperature 293(2)
_diffrn_measured_fraction_theta_full 0.981
_diffrn_measured_fraction_theta_max 0.981
_diffrn_measurement_device_type 'SMART APEX'
_diffrn_measurement_method 'phi-Omega scan'
_diffrn_radiation_monochromator graphite
_diffrn_radiation_source 'fine-focus sealed tube'
_diffrn_radiation_type MoK\a
_diffrn_radiation_wavelength 0.71073
_diffrn_reflns_av_R_equivalents 0.0575
_diffrn_reflns_av_sigmaI/netI 0.0824
_diffrn_reflns_limit_h_max 16
_diffrn_reflns_limit_h_min -17
_diffrn_reflns_limit_k_max 17
_diffrn_reflns_limit_k_min -17
_diffrn_reflns_limit_l_max 18
_diffrn_reflns_limit_l_min -18
_diffrn_reflns_number 26880
_diffrn_reflns_theta_full 26.37
_diffrn_reflns_theta_max 26.37
_diffrn_reflns_theta_min 1.38
_exptl_absorpt_coefficient_mu 0.556
_exptl_absorpt_correction_T_max 0.9835
_exptl_absorpt_correction_T_min 0.9413
_exptl_absorpt_process_details SADABS
_exptl_crystal_colour Red
_exptl_crystal_density_diffrn 1.364
_exptl_crystal_density_method 'not measured'
_exptl_crystal_description Rectangular
_exptl_crystal_F_000 1076
_exptl_crystal_size_max 0.11
_exptl_crystal_size_mid 0.051
_exptl_crystal_size_min 0.032
_refine_diff_density_max 0.691
_refine_diff_density_min -0.435
_refine_diff_density_rms 0.081
_refine_ls_extinction_method none
_refine_ls_goodness_of_fit_ref 1.036
_refine_ls_hydrogen_treatment mixed
_refine_ls_matrix_type full
_refine_ls_number_parameters 586
_refine_ls_number_reflns 10158
_refine_ls_number_restraints 0
_refine_ls_restrained_S_all 1.036
_refine_ls_R_factor_all 0.1012
_refine_ls_R_factor_gt 0.0602
_refine_ls_shift/su_max 0.001
_refine_ls_shift/su_mean 0.000
_refine_ls_structure_factor_coef Fsqd
_refine_ls_weighting_details 'calc w=1/[\s^2^(Fo^2^)+(0.0499P)^2^+0.0000P] where P=(Fo^2^+2Fc^2^)/3'
_refine_ls_weighting_scheme calc
_refine_ls_wR_factor_gt 0.1069
_refine_ls_wR_factor_ref 0.1203
_reflns_number_gt 6903
_reflns_number_total 10158
_reflns_threshold_expression >2sigma(I)
_cod_data_source_file ic0260320-2_s1.cif
_cod_data_source_block C58H54P4RuS2
_cod_depositor_comments
;
The following automatic conversions were performed:

'_symmetry_cell_setting' value 'Triclinic' changed to 'triclinic'
according to the built-in table from CIF Core dictionary named
'cif_core.dic' version 2.4.1 from 2010-06-29.

Automatic conversion script
Id: cif_fix_values 1646 2011-03-28 12:23:43Z adriana 
;
_cod_database_code 4313065

loop_
_symmetry_equiv_pos_as_xyz
'x, y, z'
'-x, -y, -z'

loop_
_atom_site_label
_atom_site_type_symbol
_atom_site_fract_x
_atom_site_fract_y
_atom_site_fract_z
_atom_site_U_iso_or_equiv
_atom_site_adp_type
_atom_site_occupancy
_atom_site_symmetry_multiplicity
_atom_site_calc_flag
_atom_site_refinement_flags
_atom_site_disorder_assembly
_atom_site_disorder_group
Ru1 Ru 0.85845(3) 0.81563(3) 0.75076(2) 0.03176(11) Uani 1 1 d . . .
P1 P 0.92296(9) 0.63749(9) 0.72076(7) 0.0376(3) Uani 1 1 d . . .
P4 P 0.77089(9) 0.99912(9) 0.78582(7) 0.0357(3) Uani 1 1 d . . .
P2 P 0.77710(9) 0.80446(9) 0.63285(7) 0.0352(3) Uani 1 1 d . . .
P3 P 0.70193(9) 0.85484(9) 0.86261(7) 0.0355(3) Uani 1 1 d . . .
S2 S 1.01955(9) 0.82100(10) 0.65476(8) 0.0468(3) Uani 1 1 d . . .
S1 S 1.00467(10) 0.75778(10) 0.84298(8) 0.0508(3) Uani 1 1 d . . .
C50 C 0.8254(3) 0.6597(3) 0.6433(3) 0.0400(10) Uani 1 1 d . . .
H50A H 0.7654 0.6430 0.6708 0.048 Uiso 1 1 calc R . .
H50B H 0.8632 0.6217 0.5860 0.048 Uiso 1 1 calc R . .
C25 C 0.7143(3) 0.8264(3) 0.9829(3) 0.0379(10) Uani 1 1 d . . .
C26 C 0.6563(4) 0.7806(4) 1.0394(3) 0.0510(12) Uani 1 1 d . . .
H26 H 0.6065 0.7652 1.0173 0.061 Uiso 1 1 calc R . .
C36 C 0.4772(4) 0.9047(4) 0.8565(3) 0.0494(12) Uani 1 1 d . . .
H36 H 0.4582 0.9760 0.8634 0.059 Uiso 1 1 calc R . .
C19 C 0.8345(3) 0.8220(3) 0.5162(3) 0.0392(10) Uani 1 1 d . . .
C43 C 0.7284(4) 1.1055(3) 0.7020(3) 0.0376(10) Uani 1 1 d . . .
C31 C 0.5871(4) 0.8269(3) 0.8547(3) 0.0394(10) Uani 1 1 d . . .
C49 C 0.6439(3) 1.0011(3) 0.8551(3) 0.0415(10) Uani 1 1 d . . .
H49A H 0.5799 1.0339 0.8241 0.050 Uiso 1 1 calc R . .
H49B H 0.6247 1.0350 0.9140 0.050 Uiso 1 1 calc R . .
C37 C 0.8284(4) 1.0519(3) 0.8573(3) 0.0401(10) Uani 1 1 d . . .
C1 C 0.9086(3) 0.5434(3) 0.8049(3) 0.0406(10) Uani 1 1 d . . .
C7 C 1.0636(3) 0.5573(3) 0.6560(3) 0.0409(10) Uani 1 1 d . . .
C24 C 0.8606(4) 0.9053(4) 0.4978(3) 0.0493(12) Uani 1 1 d . . .
H24 H 0.8510 0.9488 0.5452 0.059 Uiso 1 1 calc R . .
C44 C 0.8129(4) 1.1144(4) 0.6413(3) 0.0547(13) Uani 1 1 d . . .
H44 H 0.8874 1.0704 0.6472 0.066 Uiso 1 1 calc R . .
C48 C 0.6194(4) 1.1737(4) 0.6930(3) 0.0560(13) Uani 1 1 d . . .
H48 H 0.5607 1.1717 0.7346 0.067 Uiso 1 1 calc R . .
C8 C 1.1475(4) 0.4793(4) 0.6980(3) 0.0558(13) Uani 1 1 d . . .
H8 H 1.1309 0.4640 0.7588 0.067 Uiso 1 1 calc R . .
C13 C 0.6290(3) 0.8648(4) 0.6246(3) 0.0397(10) Uani 1 1 d . . .
C20 C 0.8484(4) 0.7591(4) 0.4441(3) 0.0512(12) Uani 1 1 d . . .
H20 H 0.8295 0.7040 0.4547 0.061 Uiso 1 1 calc R . .
C2 C 0.9049(4) 0.5588(4) 0.8956(3) 0.0516(12) Uani 1 1 d . . .
H2 H 0.9113 0.6164 0.9134 0.062 Uiso 1 1 calc R . .
C42 C 0.7626(4) 1.1260(4) 0.9254(3) 0.0580(13) Uani 1 1 d . . .
H42 H 0.6855 1.1497 0.9386 0.070 Uiso 1 1 calc R . .
C33 C 0.5288(5) 0.6950(4) 0.8404(3) 0.0584(13) Uani 1 1 d . . .
H33 H 0.5461 0.6238 0.8357 0.070 Uiso 1 1 calc R . .
C32 C 0.6113(4) 0.7213(4) 0.8473(3) 0.0479(11) Uani 1 1 d . . .
H32 H 0.6844 0.6676 0.8471 0.057 Uiso 1 1 calc R . .
C10 C 1.2804(4) 0.4462(4) 0.5613(4) 0.0664(15) Uani 1 1 d . . .
H10 H 1.3532 0.4086 0.5296 0.080 Uiso 1 1 calc R . .
C11 C 1.1990(4) 0.5227(4) 0.5191(4) 0.0646(14) Uani 1 1 d . . .
H11 H 1.2162 0.5373 0.4582 0.078 Uiso 1 1 calc R . .
C34 C 0.4219(5) 0.7728(5) 0.8403(4) 0.0694(16) Uani 1 1 d . . .
H34 H 0.3663 0.7550 0.8347 0.083 Uiso 1 1 calc R . .
C21 C 0.8901(4) 0.7775(5) 0.3570(3) 0.0677(16) Uani 1 1 d . . .
H21 H 0.9004 0.7342 0.3092 0.081 Uiso 1 1 calc R . .
C12 C 1.0910(4) 0.5787(4) 0.5661(3) 0.0527(12) Uani 1 1 d . . .
H12 H 1.0361 0.6316 0.5368 0.063 Uiso 1 1 calc R . .
C18 C 0.5731(4) 0.8078(4) 0.6152(3) 0.0603(14) Uani 1 1 d . . .
H18 H 0.6110 0.7337 0.6141 0.072 Uiso 1 1 calc R . .
C27 C 0.6719(4) 0.7577(4) 1.1284(3) 0.0629(14) Uani 1 1 d . . .
H27 H 0.6335 0.7257 1.1655 0.075 Uiso 1 1 calc R . .
C45 C 0.7889(5) 1.1877(4) 0.5716(3) 0.0689(16) Uani 1 1 d . . .
H45 H 0.8468 1.1932 0.5315 0.083 Uiso 1 1 calc R . .
C14 C 0.5697(4) 0.9749(4) 0.6253(3) 0.0553(13) Uani 1 1 d . . .
H14 H 0.6061 1.0145 0.6308 0.066 Uiso 1 1 calc R . .
C39 C 0.9904(5) 1.0578(4) 0.8889(3) 0.0579(14) Uani 1 1 d . . .
H39 H 1.0674 1.0348 0.8761 0.070 Uiso 1 1 calc R . .
C38 C 0.9420(4) 1.0184(4) 0.8389(3) 0.0476(11) Uani 1 1 d . . .
H38 H 0.9870 0.9688 0.7926 0.057 Uiso 1 1 calc R . .
C3 C 0.8917(4) 0.4882(4) 0.9597(3) 0.0643(15) Uani 1 1 d . . .
H3 H 0.8890 0.4985 1.0208 0.077 Uiso 1 1 calc R . .
C40 C 0.9244(6) 1.1306(4) 0.9570(4) 0.0653(15) Uani 1 1 d . . .
H40 H 0.9564 1.1563 0.9914 0.078 Uiso 1 1 calc R . .
C28 C 0.7424(5) 0.7810(4) 1.1622(3) 0.0636(15) Uani 1 1 d . . .
H28 H 0.7511 0.7664 1.2226 0.076 Uiso 1 1 calc R . .
C22 C 0.9163(4) 0.8599(6) 0.3411(4) 0.0754(18) Uani 1 1 d . . .
H22 H 0.9453 0.8717 0.2824 0.090 Uiso 1 1 calc R . .
C35 C 0.3963(4) 0.8768(5) 0.8483(4) 0.0651(15) Uani 1 1 d . . .
H35 H 0.3229 0.9298 0.8482 0.078 Uiso 1 1 calc R . .
C9 C 1.2545(4) 0.4247(4) 0.6512(4) 0.0734(16) Uani 1 1 d . . .
H9 H 1.3101 0.3725 0.6804 0.088 Uiso 1 1 calc R . .
C23 C 0.9003(4) 0.9250(5) 0.4109(4) 0.0663(15) Uani 1 1 d . . .
H23 H 0.9162 0.9819 0.3994 0.080 Uiso 1 1 calc R . .
C30 C 0.7871(4) 0.8487(4) 1.0184(3) 0.0505(12) Uani 1 1 d . . .
H30 H 0.8271 0.8793 0.9818 0.061 Uiso 1 1 calc R . .
C15 C 0.4584(5) 1.0269(5) 0.6178(4) 0.0738(17) Uani 1 1 d . . .
H15 H 0.4200 1.1010 0.6186 0.089 Uiso 1 1 calc R . .
C6 C 0.8986(4) 0.4568(4) 0.7807(4) 0.0587(13) Uani 1 1 d . . .
H6 H 0.9000 0.4458 0.7200 0.070 Uiso 1 1 calc R . .
C16 C 0.4038(4) 0.9698(6) 0.6094(4) 0.0782(18) Uani 1 1 d . . .
H16 H 0.3280 1.0051 0.6051 0.094 Uiso 1 1 calc R . .
C51 C 1.1041(4) 0.7551(4) 0.7418(3) 0.0616(14) Uani 1 1 d . . .
H51A H 1.1439 0.7928 0.7529 0.074 Uiso 1 1 calc R . .
H51B H 1.1584 0.6823 0.7238 0.074 Uiso 1 1 calc R . .
C29 C 0.8007(5) 0.8259(4) 1.1079(3) 0.0637(14) Uani 1 1 d . . .
H29 H 0.8499 0.8412 1.1311 0.076 Uiso 1 1 calc R . .
C46 C 0.6803(6) 1.2516(5) 0.5622(4) 0.0758(17) Uani 1 1 d . . .
H46 H 0.6637 1.2995 0.5146 0.091 Uiso 1 1 calc R . .
C4 C 0.8827(5) 0.4042(4) 0.9338(4) 0.0714(16) Uani 1 1 d . . .
H4 H 0.8738 0.3572 0.9774 0.086 Uiso 1 1 calc R . .
C5 C 0.8865(5) 0.3874(4) 0.8451(4) 0.0697(16) Uani 1 1 d . . .
H5 H 0.8810 0.3289 0.8281 0.084 Uiso 1 1 calc R . .
C41 C 0.8119(5) 1.1651(4) 0.9742(3) 0.0700(16) Uani 1 1 d . . .
H41 H 0.7671 1.2160 1.0196 0.084 Uiso 1 1 calc R . .
C17 C 0.4604(5) 0.8614(6) 0.6072(4) 0.0793(18) Uani 1 1 d . . .
H17 H 0.4233 0.8228 0.6003 0.095 Uiso 1 1 calc R . .
C47 C 0.5965(5) 1.2452(4) 0.6224(4) 0.0762(17) Uani 1 1 d . . .
H47 H 0.5223 1.2898 0.6162 0.091 Uiso 1 1 calc R . .
C54 C 0.5706(17) 1.4435(12) 0.7561(11) 0.199(8) Uani 1 1 d . . .
H54 H 0.6286 1.4331 0.7077 0.239 Uiso 1 1 calc R . .
C56 C 0.5105(11) 1.4070(7) 0.9028(7) 0.128(3) Uani 1 1 d . . .
H56 H 0.5329 1.3685 0.9548 0.153 Uiso 1 1 calc R . .
C55 C 0.5898(10) 1.3987(9) 0.8285(11) 0.146(4) Uani 1 1 d . . .
H55 H 0.6646 1.3553 0.8336 0.175 Uiso 1 1 calc R . .
C53 C 0.453(2) 1.5142(11) 0.7479(10) 0.176(8) Uani 1 1 d . . .
C57 C 0.4033(9) 1.4687(8) 0.9016(8) 0.133(3) Uani 1 1 d . . .
H57 H 0.3490 1.4754 0.9520 0.160 Uiso 1 1 calc R . .
C58 C 0.3740(11) 1.5234(9) 0.8222(11) 0.162(5) Uani 1 1 d . . .
H58 H 0.2986 1.5676 0.8196 0.194 Uiso 1 1 calc R . .
C52 C 0.4742(17) 1.5496(11) 0.6573(9) 0.347(12) Uani 1 1 d . . .
H52A H 0.5443 1.5519 0.6475 0.520 Uiso 1 1 calc R . .
H52B H 0.4146 1.6196 0.6495 0.520 Uiso 1 1 calc R . .
H52C H 0.4777 1.5012 0.6144 0.520 Uiso 1 1 calc R . .

loop_
_atom_site_aniso_label
_atom_site_aniso_U_11
_atom_site_aniso_U_22
_atom_site_aniso_U_33
_atom_site_aniso_U_23
_atom_site_aniso_U_13
_atom_site_aniso_U_12
Ru1 0.0327(2) 0.0348(2) 0.02990(18) 0.00230(14) -0.00730(14) -0.01712(16)
P1 0.0372(6) 0.0359(6) 0.0377(6) 0.0024(5) -0.0083(5) -0.0151(5)
P4 0.0350(6) 0.0380(7) 0.0361(6) 0.0019(5) -0.0048(5) -0.0195(5)
P2 0.0342(6) 0.0386(6) 0.0330(6) 0.0010(5) -0.0080(5) -0.0165(5)
P3 0.0368(6) 0.0405(7) 0.0323(6) 0.0019(5) -0.0045(5) -0.0213(5)
S2 0.0377(7) 0.0555(8) 0.0469(7) 0.0028(6) -0.0029(5) -0.0236(6)
S1 0.0540(8) 0.0580(8) 0.0502(7) 0.0117(6) -0.0251(6) -0.0300(7)
C50 0.042(3) 0.046(3) 0.036(2) 0.001(2) -0.008(2) -0.023(2)
C25 0.039(2) 0.037(2) 0.035(2) 0.0013(19) -0.0013(19) -0.018(2)
C26 0.053(3) 0.062(3) 0.042(3) 0.003(2) -0.005(2) -0.032(3)
C36 0.042(3) 0.058(3) 0.057(3) -0.004(2) -0.002(2) -0.032(3)
C19 0.033(2) 0.047(3) 0.033(2) 0.006(2) -0.0094(19) -0.014(2)
C43 0.042(3) 0.032(2) 0.040(2) 0.0038(19) -0.007(2) -0.019(2)
C31 0.042(3) 0.048(3) 0.034(2) 0.001(2) -0.0018(19) -0.027(2)
C49 0.038(3) 0.039(3) 0.045(3) 0.002(2) -0.003(2) -0.018(2)
C37 0.053(3) 0.038(3) 0.035(2) 0.003(2) -0.009(2) -0.026(2)
C1 0.034(2) 0.036(3) 0.044(3) 0.005(2) -0.006(2) -0.010(2)
C7 0.038(3) 0.036(3) 0.046(3) 0.000(2) -0.010(2) -0.014(2)
C24 0.045(3) 0.067(3) 0.042(3) 0.008(2) -0.013(2) -0.030(3)
C44 0.047(3) 0.053(3) 0.059(3) 0.010(3) -0.007(2) -0.021(3)
C48 0.047(3) 0.055(3) 0.063(3) 0.014(3) -0.010(2) -0.024(3)
C8 0.043(3) 0.056(3) 0.057(3) 0.007(2) -0.009(2) -0.014(3)
C13 0.032(2) 0.048(3) 0.037(2) 0.005(2) -0.0094(19) -0.017(2)
C20 0.053(3) 0.055(3) 0.040(3) -0.004(2) -0.011(2) -0.019(3)
C2 0.057(3) 0.048(3) 0.050(3) 0.008(2) -0.014(2) -0.024(3)
C42 0.067(3) 0.054(3) 0.059(3) -0.005(3) -0.006(3) -0.034(3)
C33 0.070(4) 0.063(4) 0.060(3) -0.008(3) -0.002(3) -0.047(3)
C32 0.048(3) 0.048(3) 0.050(3) 0.000(2) -0.003(2) -0.026(2)
C10 0.039(3) 0.068(4) 0.077(4) -0.012(3) 0.004(3) -0.015(3)
C11 0.054(3) 0.079(4) 0.052(3) -0.002(3) 0.000(3) -0.027(3)
C34 0.064(4) 0.098(5) 0.073(4) -0.006(3) -0.006(3) -0.060(4)
C21 0.063(4) 0.089(4) 0.035(3) -0.004(3) -0.009(3) -0.022(3)
C12 0.045(3) 0.054(3) 0.048(3) 0.003(2) -0.007(2) -0.015(2)
C18 0.053(3) 0.072(4) 0.065(3) 0.003(3) -0.017(3) -0.034(3)
C27 0.075(4) 0.083(4) 0.037(3) 0.012(3) -0.003(3) -0.046(3)
C45 0.078(4) 0.063(4) 0.057(3) 0.012(3) 0.007(3) -0.034(3)
C14 0.045(3) 0.059(3) 0.054(3) 0.003(2) -0.016(2) -0.016(3)
C39 0.072(4) 0.057(3) 0.069(4) 0.018(3) -0.031(3) -0.046(3)
C38 0.052(3) 0.045(3) 0.052(3) 0.004(2) -0.008(2) -0.028(2)
C3 0.068(4) 0.073(4) 0.050(3) 0.017(3) -0.009(3) -0.034(3)
C40 0.104(5) 0.067(4) 0.057(3) 0.018(3) -0.039(3) -0.060(4)
C28 0.081(4) 0.080(4) 0.033(3) 0.009(3) -0.015(3) -0.039(3)
C22 0.054(3) 0.127(6) 0.040(3) 0.018(3) -0.006(3) -0.041(4)
C35 0.041(3) 0.075(4) 0.081(4) 0.004(3) -0.011(3) -0.029(3)
C9 0.041(3) 0.074(4) 0.083(4) 0.013(3) -0.011(3) -0.011(3)
C23 0.057(3) 0.092(4) 0.064(4) 0.030(3) -0.020(3) -0.047(3)
C30 0.060(3) 0.061(3) 0.044(3) 0.005(2) -0.011(2) -0.040(3)
C15 0.051(4) 0.077(4) 0.067(4) 0.005(3) -0.013(3) -0.009(3)
C6 0.067(4) 0.042(3) 0.063(3) 0.001(3) -0.010(3) -0.023(3)
C16 0.035(3) 0.115(6) 0.071(4) 0.020(4) -0.017(3) -0.025(4)
C51 0.044(3) 0.062(3) 0.078(4) 0.003(3) -0.016(3) -0.023(3)
C29 0.085(4) 0.077(4) 0.047(3) 0.004(3) -0.021(3) -0.051(3)
C46 0.095(5) 0.063(4) 0.068(4) 0.028(3) -0.029(4) -0.035(4)
C4 0.084(4) 0.051(3) 0.076(4) 0.024(3) -0.009(3) -0.034(3)
C5 0.088(4) 0.052(3) 0.073(4) 0.003(3) -0.003(3) -0.040(3)
C41 0.097(5) 0.073(4) 0.054(3) -0.018(3) -0.005(3) -0.051(4)
C17 0.063(4) 0.112(6) 0.086(4) 0.020(4) -0.033(3) -0.054(4)
C47 0.059(4) 0.064(4) 0.100(5) 0.030(3) -0.032(3) -0.021(3)
C54 0.37(3) 0.147(13) 0.157(12) -0.002(10) -0.081(15) -0.174(16)
C56 0.129(8) 0.105(7) 0.156(9) 0.005(6) -0.046(8) -0.053(7)
C55 0.127(9) 0.119(9) 0.202(13) -0.050(9) 0.003(10) -0.069(7)
C53 0.38(3) 0.124(10) 0.122(10) 0.042(9) -0.123(14) -0.171(15)
C57 0.103(8) 0.115(8) 0.179(11) -0.007(7) -0.024(7) -0.048(6)
C58 0.193(13) 0.096(7) 0.229(14) 0.012(10) -0.136(13) -0.059(8)
C52 0.77(4) 0.263(17) 0.164(12) 0.017(12) -0.065(18) -0.38(2)

loop_
_atom_type_symbol
_atom_type_description
_atom_type_scat_dispersion_real
_atom_type_scat_dispersion_imag
_atom_type_scat_source
C C 0.0033 0.0016 'International Tables Vol C Tables 4.2.6.8 and 6.1.1.4'
H H 0.0000 0.0000 'International Tables Vol C Tables 4.2.6.8 and 6.1.1.4'
P P 0.1023 0.0942 'International Tables Vol C Tables 4.2.6.8 and 6.1.1.4'
S S 0.1246 0.1234 'International Tables Vol C Tables 4.2.6.8 and 6.1.1.4'
Ru Ru -1.2594 0.8363 'International Tables Vol C Tables 4.2.6.8 and 6.1.1.4'

loop_
_geom_angle_atom_site_label_1
_geom_angle_atom_site_label_2
_geom_angle_atom_site_label_3
_geom_angle
_geom_angle_site_symmetry_1
_geom_angle_site_symmetry_3
_geom_angle_publ_flag
P1 Ru1 P3 102.55(4) . . ?
P1 Ru1 P2 72.02(4) . . ?
P3 Ru1 P2 95.58(4) . . ?
P1 Ru1 P4 173.13(4) . . ?
P3 Ru1 P4 71.53(4) . . ?
P2 Ru1 P4 104.65(4) . . ?
P1 Ru1 S2 93.54(4) . . ?
P3 Ru1 S2 162.51(4) . . ?
P2 Ru1 S2 95.89(4) . . ?
P4 Ru1 S2 92.78(4) . . ?
P1 Ru1 S1 86.98(4) . . ?
P3 Ru1 S1 100.79(4) . . ?
P2 Ru1 S1 155.78(4) . . ?
P4 Ru1 S1 97.45(4) . . ?
S2 Ru1 S1 72.96(4) . . ?
C1 P1 C7 102.12(19) . . ?
C1 P1 C50 106.1(2) . . ?
C7 P1 C50 105.56(19) . . ?
C1 P1 Ru1 124.05(15) . . ?
C7 P1 Ru1 120.79(14) . . ?
C50 P1 Ru1 95.71(14) . . ?
C43 P4 C37 99.77(19) . . ?
C43 P4 C49 108.54(19) . . ?
C37 P4 C49 107.0(2) . . ?
C43 P4 Ru1 124.48(14) . . ?
C37 P4 Ru1 120.93(15) . . ?
C49 P4 Ru1 94.71(13) . . ?
C13 P2 C19 99.52(18) . . ?
C13 P2 C50 106.1(2) . . ?
C19 P2 C50 104.76(19) . . ?
C13 P2 Ru1 128.85(14) . . ?
C19 P2 Ru1 119.46(14) . . ?
C50 P2 Ru1 95.16(13) . . ?
C31 P3 C25 101.31(19) . . ?
C31 P3 C49 106.0(2) . . ?
C25 P3 C49 104.15(19) . . ?
C31 P3 Ru1 125.10(14) . . ?
C25 P3 Ru1 121.50(14) . . ?
C49 P3 Ru1 95.77(13) . . ?
C51 S2 Ru1 90.38(16) . . ?
C51 S1 Ru1 89.72(15) . . ?
P1 C50 P2 95.16(19) . . ?
C30 C25 C26 118.1(4) . . ?
C30 C25 P3 118.9(3) . . ?
C26 C25 P3 122.9(3) . . ?
C27 C26 C25 120.3(5) . . ?
C35 C36 C31 120.1(5) . . ?
C24 C19 C20 118.2(4) . . ?
C24 C19 P2 118.5(3) . . ?
C20 C19 P2 123.2(4) . . ?
C48 C43 C44 117.9(4) . . ?
C48 C43 P4 124.9(3) . . ?
C44 C43 P4 117.1(3) . . ?
C36 C31 C32 118.2(4) . . ?
C36 C31 P3 123.8(3) . . ?
C32 C31 P3 118.0(3) . . ?
P4 C49 P3 95.74(19) . . ?
C38 C37 C42 119.1(4) . . ?
C38 C37 P4 117.8(3) . . ?
C42 C37 P4 123.0(4) . . ?
C2 C1 C6 118.7(4) . . ?
C2 C1 P1 119.9(3) . . ?
C6 C1 P1 121.4(3) . . ?
C12 C7 C8 118.3(4) . . ?
C12 C7 P1 120.8(3) . . ?
C8 C7 P1 120.7(3) . . ?
C23 C24 C19 121.3(5) . . ?
C43 C44 C45 121.2(5) . . ?
C43 C48 C47 120.3(5) . . ?
C9 C8 C7 120.7(5) . . ?
C14 C13 C18 118.1(4) . . ?
C14 C13 P2 117.6(3) . . ?
C18 C13 P2 124.3(4) . . ?
C21 C20 C19 120.7(5) . . ?
C3 C2 C1 119.8(5) . . ?
C37 C42 C41 119.6(5) . . ?
C34 C33 C32 120.0(5) . . ?
C33 C32 C31 120.9(5) . . ?
C11 C10 C9 119.7(5) . . ?
C10 C11 C12 120.2(5) . . ?
C33 C34 C35 120.0(5) . . ?
C22 C21 C20 119.7(5) . . ?
C7 C12 C11 120.7(5) . . ?
C13 C18 C17 120.0(5) . . ?
C28 C27 C26 120.8(5) . . ?
C46 C45 C44 119.6(5) . . ?
C15 C14 C13 121.4(5) . . ?
C40 C39 C38 119.7(5) . . ?
C37 C38 C39 120.6(5) . . ?
C4 C3 C2 120.1(5) . . ?
C41 C40 C39 119.8(5) . . ?
C27 C28 C29 120.0(5) . . ?
C23 C22 C21 120.7(5) . . ?
C34 C35 C36 120.9(5) . . ?
C8 C9 C10 120.4(5) . . ?
C22 C23 C24 119.4(5) . . ?
C29 C30 C25 120.6(4) . . ?
C16 C15 C14 120.0(6) . . ?
C5 C6 C1 120.6(5) . . ?
C17 C16 C15 119.9(5) . . ?
S2 C51 S1 105.3(2) . . ?
C28 C29 C30 120.2(5) . . ?
C47 C46 C45 119.8(5) . . ?
C3 C4 C5 121.0(5) . . ?
C4 C5 C6 119.8(5) . . ?
C40 C41 C42 121.2(5) . . ?
C16 C17 C18 120.6(6) . . ?
C46 C47 C48 121.0(5) . . ?
C55 C54 C53 117.7(19) . . ?
C57 C56 C55 120.7(11) . . ?
C54 C55 C56 125.6(16) . . ?
C58 C53 C52 146(2) . . ?
C58 C53 C54 116.7(13) . . ?
C52 C53 C54 97(2) . . ?
C56 C57 C58 117.6(11) . . ?
C53 C58 C57 121.7(13) . . ?

loop_
_geom_bond_atom_site_label_1
_geom_bond_atom_site_label_2
_geom_bond_distance
_geom_bond_site_symmetry_2
_geom_bond_publ_flag
Ru1 P1 2.3079(12) . ?
Ru1 P3 2.3171(11) . ?
Ru1 P2 2.3181(11) . ?
Ru1 P4 2.3571(12) . ?
Ru1 S2 2.4245(11) . ?
Ru1 S1 2.4368(12) . ?
P1 C1 1.817(4) . ?
P1 C7 1.830(4) . ?
P1 C50 1.838(4) . ?
P4 C43 1.829(4) . ?
P4 C37 1.832(4) . ?
P4 C49 1.837(4) . ?
P2 C13 1.820(4) . ?
P2 C19 1.824(4) . ?
P2 C50 1.846(4) . ?
P3 C31 1.825(4) . ?
P3 C25 1.838(4) . ?
P3 C49 1.847(4) . ?
S2 C51 1.812(5) . ?
S1 C51 1.824(5) . ?
C25 C30 1.384(6) . ?
C25 C26 1.384(6) . ?
C26 C27 1.381(6) . ?
C36 C35 1.373(6) . ?
C36 C31 1.382(6) . ?
C19 C24 1.385(6) . ?
C19 C20 1.387(6) . ?
C43 C48 1.372(6) . ?
C43 C44 1.380(6) . ?
C31 C32 1.385(6) . ?
C37 C38 1.374(6) . ?
C37 C42 1.376(6) . ?
C1 C2 1.383(6) . ?
C1 C6 1.386(6) . ?
C7 C12 1.377(6) . ?
C7 C8 1.382(6) . ?
C24 C23 1.373(6) . ?
C44 C45 1.384(6) . ?
C48 C47 1.380(7) . ?
C8 C9 1.366(6) . ?
C13 C14 1.383(6) . ?
C13 C18 1.384(6) . ?
C20 C21 1.378(6) . ?
C2 C3 1.383(6) . ?
C42 C41 1.384(7) . ?
C33 C34 1.357(7) . ?
C33 C32 1.374(6) . ?
C10 C11 1.358(7) . ?
C10 C9 1.374(7) . ?
C11 C12 1.380(6) . ?
C34 C35 1.360(7) . ?
C21 C22 1.371(8) . ?
C18 C17 1.388(7) . ?
C27 C28 1.350(7) . ?
C45 C46 1.359(7) . ?
C14 C15 1.369(6) . ?
C39 C40 1.365(7) . ?
C39 C38 1.390(6) . ?
C3 C4 1.352(7) . ?
C40 C41 1.357(7) . ?
C28 C29 1.364(7) . ?
C22 C23 1.371(7) . ?
C30 C29 1.381(6) . ?
C15 C16 1.365(8) . ?
C6 C5 1.368(7) . ?
C16 C17 1.361(8) . ?
C46 C47 1.352(7) . ?
C4 C5 1.359(7) . ?
C54 C55 1.223(14) . ?
C54 C53 1.47(2) . ?
C56 C57 1.313(10) . ?
C56 C55 1.368(12) . ?
C53 C58 1.363(17) . ?
C53 C52 1.435(16) . ?
C57 C58 1.386(13) . ?
